data_7248919
loop_
_publ_author_name
'Kot\'askov\'a, Lucie'
'Jewula, Pawel'
'Herchel, Radovan'
'Nemec, Ivan'
'Neugebauer, Petr'

_publ_section_title
;
 Photoswitchable hydrazones with pyridine-based rotors and halogen
 substituents
;
_journal_issue 29
_journal_name_full 'RSC Advances'
_journal_page_first 20856
_journal_page_last 20866
_journal_paper_doi 10.1039/D4RA02909G
_journal_volume 14
_journal_year 2024
_chemical_formula_moiety 'C15 H14 Br N3 O2'
_chemical_formula_sum 'C15 H14 Br N3 O2'
_chemical_formula_weight 348.201
_space_group_crystal_system monoclinic
_space_group_IT_number 14
_space_group_name_Hall '-P 2ybc'
_space_group_name_H-M_alt 'P 1 21/c 1'
_symmetry_Int_Tables_number 14
_audit_creation_date 2023-11-10
_audit_creation_method
;
Olex2 1.5
(compiled 2023.08.24 svn.re1ec1418 for OlexSys, GUI svn.r6817)
;
_audit_update_record
;
2024-02-25 deposited with the CCDC.	2024-06-24 downloaded from the CCDC.
;
_cell_angle_alpha 90
_cell_angle_beta 97.166(2)
_cell_angle_gamma 90
_cell_formula_units_Z 4
_cell_length_a 4.7709(1)
_cell_length_b 18.2539(5)
_cell_length_c 16.7122(4)
_cell_measurement_reflns_used 6427
_cell_measurement_temperature 150.00(10)
_cell_measurement_theta_max 69.4440
_cell_measurement_theta_min 3.5880
_cell_volume 1444.06(6)
_computing_cell_refinement 'CrysAlisPro 1.171.42.57a (Rigaku OD, 2022)'
_computing_data_collection 'CrysAlisPro 1.171.42.57a (Rigaku OD, 2022)'
_computing_data_reduction 'CrysAlisPro 1.171.42.57a (Rigaku OD, 2022)'
_computing_molecular_graphics 'Olex2 1.5 (Dolomanov et al., 2009)'
_computing_publication_material 'Olex2 1.5 (Dolomanov et al., 2009)'
_computing_structure_refinement 'olex2.refine 1.5 (Bourhis et al., 2015)'
_computing_structure_solution 'SHELXT 2014/4 (Sheldrick, 2014)'
_diffrn_ambient_temperature 150.15
_diffrn_detector_area_resol_mean 10.0000
_diffrn_detector_type HyPix3000
_diffrn_measured_fraction_theta_full 0.9981
_diffrn_measured_fraction_theta_max 0.9761
_diffrn_measurement_details
;
List of Runs (angles in degrees, time in seconds):

  # Type    Start    End  Width  t~exp~   \w     \q     \k     \f   Frames
#--------------------------------------------------------------------------
  1  \w    -63.00  21.00   0.50    0.70    --  -43.63  79.00 -28.00  168
  2  \w    -20.00  47.00   0.50    0.70    --   45.19 -79.00-153.00  134
  3  \w    -84.00 -27.00   0.50    3.50    --  -93.31  79.00 -28.00  114
  4  \w   -153.00-119.00   0.50    3.50    --  -93.31 -79.00-153.00   68
  5  \w    134.00 159.00   0.50    3.50    --   94.87  79.00 -28.00   50
  6  \w     32.00 101.00   0.50    3.50    --   94.87 -79.00-153.00  138
  7  \w    -16.00  16.00   0.50    0.70    --  -43.63  32.00 -30.00   64
  8  \w   -108.00 -64.00   0.50    0.70    --  -43.63-138.00 120.00   88
  9  \w    -22.00  23.00   0.50    0.70    --  -43.63  11.00  60.00   90
 10  \w    -23.00  19.00   0.50    0.70    --   45.19 -21.00 120.00   84
 11  \w      4.00  37.00   0.50    0.70    --   45.19 -32.00  60.00   66
 12  \w     64.00 112.00   0.50    0.70    --   45.19 138.00 150.00   96
 13  \w    -24.00  28.00   0.50    0.70    --   45.19 -21.00  30.00  104
 14  \w     -4.00  27.00   0.50    0.70    --   45.19-104.00 150.00   62
 15  \w     53.00  80.00   0.50    0.70    --   45.19-104.00 150.00   54
 16  \w    -15.00  15.00   0.50    0.70    --   45.19 -21.00-120.00   60
 17  \w     73.00  98.00   0.50    0.70    --   45.19 138.00 -90.00   50
 18  \w    -57.00 -32.00   0.50    3.50    --  -93.31  50.00-180.00   50
 19  \w    -61.00 -34.00   0.50    3.50    --  -93.31  59.00 150.00   54
 20  \w   -115.00 -26.00   0.50    3.50    --  -93.31 145.00  90.00  178
 21  \w    -57.00 -32.00   0.50    3.50    --  -93.31  50.00 -90.00   50
 22  \w    -68.00 -27.00   0.50    3.50    --  -93.31  59.00 -30.00   82
 23  \w   -128.00 -80.00   0.50    3.50    --  -93.31 -17.00  30.00   96
 24  \w    -56.00 -29.00   0.50    3.50    --  -93.31  50.00  90.00   54
 25  \w    -53.00 -27.00   0.50    3.50    --  -93.31  50.00 120.00   52
 26  \w   -148.00-100.00   0.50    3.50    --  -93.31 -42.00 -90.00   96
 27  \w   -161.00 -85.00   0.50    3.50    --  -93.31 -25.00-180.00  152
 28  \w     87.00 163.00   0.50    3.50    --   94.87  25.00 -60.00  152
 29  \w     29.00  54.00   0.50    3.50    --   94.87 -50.00-120.00   50
 30  \w    126.00 153.00   0.50    3.50    --   94.87  33.00  90.00   54
 31  \w     40.00  65.00   0.50    3.50    --   94.87 -59.00-120.00   50
 32  \w     30.00  83.00   0.50    3.50    --   94.87 -68.00  30.00  106
 33  \w     32.00  69.00   0.50    3.50    --   94.87 -59.00 -30.00   74
 34  \w     29.00  54.00   0.50    3.50    --   94.87 -50.00 -90.00   50
 35  \w     32.00  62.00   0.50    3.50    --   94.87 -59.00-150.00   60
 36  \w    -47.00 -22.00   0.50    0.70    --  -43.63  79.00 -28.00   50
 37  \w     29.00  54.00   0.50    5.50    --   94.87 -50.00   0.00   50
 38  \w    -67.00 -42.00   0.50    8.00    --  -95.95  58.00 110.00   50
 39  \w   -146.00-102.00   0.50    8.00    --  -95.95 -33.00  30.00   88
 40  \w    -63.00 -37.00   0.50    8.00    --  -95.95  77.00-150.00   52
 41  \w    -63.00 -37.00   0.50    8.00    --  -95.95  59.00  60.00   52
 42  \w   -106.00 -80.00   0.50    8.00    --  -95.95  77.00-150.00   52
 43  \w    138.00 163.00   0.50    8.00    --   97.51  33.00 120.00   50
 44  \w     90.00 128.00   0.50    8.00    --   97.51  33.00 120.00   76
 45  \w     85.00 147.00   0.50    8.00    --   97.51  42.00  30.00  124
;
_diffrn_measurement_device 'four-circle diffractometer'
_diffrn_measurement_device_type 'XtaLAB Synergy, Single source at home/near, HyPix3000'
_diffrn_measurement_method '\w scans'
_diffrn_radiation_type 'Cu K\a'
_diffrn_radiation_wavelength 1.54184
_diffrn_reflns_av_R_equivalents 0.0436
_diffrn_reflns_av_unetI/netI 0.0362
_diffrn_reflns_Laue_measured_fraction_full 0.9981
_diffrn_reflns_Laue_measured_fraction_max 0.9761
_diffrn_reflns_limit_h_max 5
_diffrn_reflns_limit_h_min -5
_diffrn_reflns_limit_k_max 22
_diffrn_reflns_limit_k_min -20
_diffrn_reflns_limit_l_max 19
_diffrn_reflns_limit_l_min -20
_diffrn_reflns_number 10084
_diffrn_reflns_point_group_measured_fraction_full 0.9981
_diffrn_reflns_point_group_measured_fraction_max 0.9761
_diffrn_reflns_theta_full 67.6840
_diffrn_reflns_theta_max 69.73
_diffrn_reflns_theta_min 3.60
_exptl_absorpt_coefficient_mu 3.957
_exptl_absorpt_correction_T_max 1.00000
_exptl_absorpt_correction_T_min 0.55432
_exptl_absorpt_correction_type multi-scan
_exptl_absorpt_process_details
;
CrysAlisPro 1.171.42.57a (Rigaku Oxford Diffraction, 2022)
Empirical absorption correction using spherical harmonics,
implemented in SCALE3 ABSPACK scaling algorithm.
;
_exptl_crystal_colour 'light yellow'
_exptl_crystal_colour_modifier light
_exptl_crystal_colour_primary yellow
_exptl_crystal_density_diffrn 1.602
_exptl_crystal_description needle
_exptl_crystal_F_000 703.370
_exptl_crystal_size_max 0.4
_exptl_crystal_size_mid 0.07
_exptl_crystal_size_min 0.05
_refine_diff_density_max 0.7666
_refine_diff_density_min -0.8299
_refine_diff_density_rms 0.0795
_refine_ls_d_res_high 0.8218
_refine_ls_d_res_low 12.2737
_refine_ls_goodness_of_fit_ref 1.0296
_refine_ls_hydrogen_treatment constr
_refine_ls_matrix_type full
_refine_ls_number_constraints 0
_refine_ls_number_parameters 316
_refine_ls_number_reflns 2654
_refine_ls_number_restraints 0
_refine_ls_restrained_S_all 1.0296
_refine_ls_R_factor_all 0.0360
_refine_ls_R_factor_gt 0.0321
_refine_ls_shift/su_max 0.0005
_refine_ls_shift/su_mean 0.0000
_refine_ls_structure_factor_coef Fsqd
_refine_ls_weighting_details 'w=1/[\s^2^(Fo^2^)+(0.0624P)^2^] where P=(Fo^2^+2Fc^2^)/3'
_refine_ls_weighting_scheme calc
_refine_ls_wR_factor_gt 0.0842
_refine_ls_wR_factor_ref 0.0868
_reflns_Friedel_coverage 0.0
_reflns_limit_h_max 5
_reflns_limit_h_min -5
_reflns_limit_k_max 22
_reflns_limit_k_min 0
_reflns_limit_l_max 20
_reflns_limit_l_min 0
_reflns_number_gt 2367
_reflns_number_total 2654
_reflns_threshold_expression I>=2u(I)
_cod_data_source_file d4ra02909g2.cif
_cod_data_source_block 2-Brnosph
_cod_database_code 7248919
_olex2_refinement_description
;
1. Fixed Uiso
 At 1.2 times of:
  All C(H) groups, All C(H,H) groups, All N(H) groups
 At 1.5 times of:
  All C(H,H,H) groups
;
_olex2_refine_details
;
Refinement using NoSpherA2, an implementation of
NOn-SPHERical Atom-form-factors in Olex2.
Please cite:
F. Kleemiss et al. Chem. Sci. DOI 10.1039/D0SC05526C - 2021
NoSpherA2 implementation of HAR makes use of
tailor-made aspherical atomic form factors calculated
on-the-fly from a Hirshfeld-partitioned electron density (ED) - not from
spherical-atom form factors.

The ED is calculated from a gaussian basis set single determinant SCF
wavefunction - either Hartree-Fock or DFT using selected funtionals
 - for a fragment of the crystal.
This fragment can be embedded in an electrostatic crystal field by employing cluster charges
or modelled using implicit solvation models, depending on the software used.
The following options were used:
   SOFTWARE:       ORCA
   PARTITIONING:   NoSpherA2
   INT ACCURACY:   Normal
   METHOD:         B3LYP
   BASIS SET:      def2-TZVP
   CHARGE:         0
   MULTIPLICITY:   1
   DATE:           2023-11-10_22-52-59
;
_olex2_submission_special_instructions 'No special instructions were received'
_oxdiff_exptl_absorpt_empirical_details
;
Empirical correction (ABSPACK) includes:
- Absorption correction using spherical harmonics
- Frame scaling
;

loop_
_space_group_symop_id
_space_group_symop_operation_xyz
1 x,y,z
2 -x,y+1/2,-z+1/2
3 -x,-y,-z
4 x,-y-1/2,z-1/2

loop_
_atom_site_label
_atom_site_type_symbol
_atom_site_fract_x
_atom_site_fract_y
_atom_site_fract_z
_atom_site_U_iso_or_equiv
_atom_site_adp_type
_atom_site_occupancy
_atom_site_refinement_flags_posn
Br1 Br 0.63840(5) 0.636626(13) 0.079176(13) 0.03530(13) Uani 1.000000 .
O2 O 0.5735(3) 0.62315(9) 0.48584(9) 0.0344(4) Uani 1.000000 .
O1 O 0.8657(4) 0.71734(10) 0.51627(10) 0.0406(4) Uani 1.000000 .
N2 N 0.6244(4) 0.62034(11) 0.25954(12) 0.0301(4) Uani 1.000000 .
H2 H 0.746(7) 0.6525(19) 0.232(2) 0.050(8) Uani 1.000000 .
N3 N 0.6282(4) 0.62616(10) 0.33794(11) 0.0282(4) Uani 1.000000 .
N1 N 1.0054(4) 0.72000(11) 0.26767(11) 0.0331(4) Uani 1.000000 .
C6 C 0.4457(4) 0.57003(12) 0.21674(13) 0.0278(4) Uani 1.000000 .
C8 C 0.9987(4) 0.72274(12) 0.34785(13) 0.0287(4) Uani 1.000000 .
C1 C 0.4353(4) 0.56655(12) 0.13277(13) 0.0287(4) Uani 1.000000 .
C7 C 0.7968(4) 0.67288(12) 0.38013(12) 0.0280(4) Uani 1.000000 .
C13 C 0.7539(4) 0.67436(12) 0.46692(13) 0.0294(5) Uani 1.000000 .
C9 C 1.1816(5) 0.77094(12) 0.39552(14) 0.0326(5) Uani 1.000000 .
H9 H 1.169(7) 0.7724(18) 0.4637(17) 0.062(8) Uani 1.000000 .
C5 C 0.2740(5) 0.52236(13) 0.25486(15) 0.0333(5) Uani 1.000000 .
H5 H 0.279(7) 0.5288(17) 0.3223(16) 0.062(9) Uani 1.000000 .
C4 C 0.1079(5) 0.47110(14) 0.20980(15) 0.0369(5) Uani 1.000000 .
H4 H -0.016(7) 0.4352(17) 0.242(2) 0.073(10) Uani 1.000000 .
C10 C 1.3651(5) 0.81429(13) 0.35856(15) 0.0358(5) Uani 1.000000 .
H10 H 1.507(8) 0.8514(18) 0.395(2) 0.076(11) Uani 1.000000 .
C2 C 0.2719(5) 0.51465(13) 0.08808(16) 0.0344(5) Uani 1.000000 .
H2a H 0.273(6) 0.5129(16) 0.0239(19) 0.063(8) Uani 1.000000 .
C11 C 1.3684(5) 0.81041(14) 0.27567(15) 0.0369(5) Uani 1.000000 .
H11 H 1.511(7) 0.8427(18) 0.2469(19) 0.065(9) Uani 1.000000 .
C3 C 0.1089(5) 0.46598(14) 0.12697(15) 0.0370(5) Uani 1.000000 .
H3 H -0.023(5) 0.4252(15) 0.0913(17) 0.052(7) Uani 1.000000 .
C14 C 0.5067(6) 0.62445(15) 0.56779(15) 0.0365(5) Uani 1.000000 .
H14a H 0.692(6) 0.6199(19) 0.603(2) 0.068(10) Uani 1.000000 .
H14b H 0.421(8) 0.6796(16) 0.581(2) 0.074(10) Uani 1.000000 .
C12 C 1.1821(5) 0.76232(14) 0.23253(15) 0.0379(5) Uani 1.000000 .
H12 H 1.169(8) 0.755(2) 0.1657(15) 0.079(11) Uani 1.000000 .
C15 C 0.3006(6) 0.56289(15) 0.57553(16) 0.0413(6) Uani 1.000000 .
H15a H 0.115(8) 0.572(2) 0.529(2) 0.086(11) Uani 1.000000 .
H15b H 0.381(7) 0.5052(19) 0.5684(18) 0.072(10) Uani 1.000000 .
H15c H 0.232(7) 0.5618(19) 0.6379(17) 0.068(9) Uani 1.000000 .

loop_
_atom_site_aniso_label
_atom_site_aniso_U_11
_atom_site_aniso_U_22
_atom_site_aniso_U_33
_atom_site_aniso_U_12
_atom_site_aniso_U_13
_atom_site_aniso_U_23
Br1 0.04372(18) 0.03776(19) 0.02386(17) -0.00448(9) 0.00201(11) 0.00251(8)
O2 0.0436(9) 0.0354(8) 0.0244(8) -0.0021(7) 0.0049(6) -0.0017(6)
O1 0.0511(9) 0.0433(9) 0.0278(8) -0.0074(7) 0.0062(7) -0.0089(7)
N2 0.0353(11) 0.0312(10) 0.0235(9) -0.0023(8) 0.0022(8) 0.0001(8)
H2 0.025(16) 0.08(2) 0.05(2) 0.020(15) -0.003(14) 0.012(18)
N3 0.0328(9) 0.0288(9) 0.0221(9) 0.0005(7) 0.0004(7) -0.0006(7)
N1 0.0380(10) 0.0342(10) 0.0268(9) -0.0049(8) 0.0036(7) -0.0014(8)
C6 0.0316(10) 0.0273(10) 0.0237(10) 0.0011(8) -0.0001(7) 0.0005(8)
C8 0.0299(10) 0.0298(11) 0.0256(10) 0.0027(8) 0.0002(8) -0.0012(8)
C1 0.0323(10) 0.0293(11) 0.0234(10) 0.0020(8) -0.0010(8) 0.0006(8)
C7 0.0308(10) 0.0284(11) 0.0243(10) 0.0010(8) 0.0017(8) -0.0001(8)
C13 0.0354(11) 0.0302(11) 0.0222(10) 0.0022(8) 0.0022(8) -0.0036(9)
C9 0.0348(11) 0.0321(11) 0.0300(12) -0.0002(9) -0.0001(8) -0.0026(9)
H9 0.08(2) 0.08(2) 0.031(17) -0.010(16) 0.011(14) -0.009(15)
C5 0.0384(11) 0.0327(12) 0.0281(12) -0.0045(9) 0.0016(9) 0.0022(9)
H5 0.09(2) 0.07(2) 0.025(15) -0.050(18) 0.022(14) 0.004(14)
C4 0.0402(12) 0.0341(12) 0.0350(13) -0.0070(10) -0.0007(10) 0.0020(10)
H4 0.08(2) 0.055(19) 0.08(2) -0.044(17) -0.002(17) 0.041(17)
C10 0.0351(11) 0.0328(12) 0.0377(13) -0.0038(9) -0.0019(9) -0.0021(10)
H10 0.09(3) 0.07(2) 0.07(2) -0.05(2) 0.01(2) 0.023(18)
C2 0.0390(12) 0.0372(12) 0.0253(12) -0.0017(9) -0.0026(9) -0.0018(10)
H2a 0.08(2) 0.050(18) 0.05(2) -0.023(15) -0.016(16) 0.009(15)
C11 0.0361(12) 0.0356(12) 0.0384(13) -0.0035(10) 0.0027(9) 0.0041(10)
H11 0.08(2) 0.061(19) 0.053(19) -0.030(18) 0.023(17) 0.010(16)
C3 0.0382(12) 0.0338(12) 0.0363(13) -0.0041(10) -0.0056(10) -0.0028(10)
H3 0.041(15) 0.057(18) 0.059(18) -0.019(14) 0.014(13) -0.009(15)
C14 0.0413(14) 0.0427(15) 0.0260(12) 0.0023(11) 0.0061(10) -0.0011(10)
H14a 0.034(17) 0.08(2) 0.09(2) -0.011(16) -0.016(18) -0.018(19)
H14b 0.12(3) 0.039(18) 0.08(2) 0.023(18) 0.05(2) -0.004(15)
C12 0.0391(12) 0.0407(13) 0.0345(14) -0.0057(10) 0.0068(9) 0.0011(10)
H12 0.12(3) 0.10(3) 0.008(14) -0.03(2) 0.005(15) -0.006(15)
C15 0.0437(13) 0.0451(15) 0.0362(14) 0.0036(11) 0.0094(11) 0.0065(11)
H15a 0.08(3) 0.09(3) 0.08(3) 0.00(2) -0.00(2) 0.03(2)
H15b 0.09(2) 0.07(2) 0.05(2) 0.049(19) -0.008(17) -0.005(17)
H15c 0.09(2) 0.09(2) 0.034(17) -0.01(2) 0.047(16) -0.005(16)

loop_
_atom_type_symbol
_atom_type_scat_dispersion_real
_atom_type_scat_dispersion_imag
_atom_type_scat_source
_atom_type_scat_dispersion_source
Br -0.66955 1.28295 'NoSpherA2: Chem.Sci. 2021, DOI:10.1039/D0SC05526C' 'Brennan, Cowan, Rev. Sci. Instrum., 1992, 63, 850'
C 0.01788 0.00908 'NoSpherA2: Chem.Sci. 2021, DOI:10.1039/D0SC05526C' 'Brennan, Cowan, Rev. Sci. Instrum., 1992, 63, 850'
H 0.00000 0.00000 'NoSpherA2: Chem.Sci. 2021, DOI:10.1039/D0SC05526C' 'Brennan, Cowan, Rev. Sci. Instrum., 1992, 63, 850'
N 0.03110 0.01806 'NoSpherA2: Chem.Sci. 2021, DOI:10.1039/D0SC05526C' 'Brennan, Cowan, Rev. Sci. Instrum., 1992, 63, 850'
O 0.04960 0.03234 'NoSpherA2: Chem.Sci. 2021, DOI:10.1039/D0SC05526C' 'Brennan, Cowan, Rev. Sci. Instrum., 1992, 63, 850'

loop_
_geom_angle_atom_site_label_1
_geom_angle_atom_site_label_2
_geom_angle_atom_site_label_3
_geom_angle
_geom_angle_site_symmetry_1
_geom_angle_site_symmetry_3
_geom_angle_publ_flag
C14 O2 C13 115.98(18) . . ?
N3 N2 H2 119(2) . . ?
C6 N2 H2 121(2) . . ?
C6 N2 N3 119.9(2) . . ?
C7 N3 N2 121.3(2) . . ?
C12 N1 C8 120.8(2) . . ?
C1 C6 N2 119.3(2) . . ?
C5 C6 N2 122.2(2) . . ?
C5 C6 C1 118.6(2) . . ?
C7 C8 N1 116.03(19) . . ?
C9 C8 N1 119.7(2) . . ?
C9 C8 C7 124.3(2) . . ?
C6 C1 Br1 119.14(16) . . ?
C2 C1 Br1 119.55(17) . . ?
C2 C1 C6 121.3(2) . . ?
C8 C7 N3 125.99(19) . . ?
C13 C7 N3 112.60(19) . . ?
C13 C7 C8 121.33(18) . . ?
O1 C13 O2 122.25(19) . . ?
C7 C13 O2 112.88(18) . . ?
C7 C13 O1 124.9(2) . . ?
H9 C9 C8 118.0(16) . . ?
C10 C9 C8 119.1(2) . . ?
C10 C9 H9 122.9(16) . . ?
H5 C5 C6 116.5(13) . . ?
C4 C5 C6 119.9(2) . . ?
C4 C5 H5 123.5(13) . . ?
H4 C4 C5 116.9(19) . . ?
C3 C4 C5 120.9(2) . . ?
C3 C4 H4 122.1(19) . . ?
H10 C10 C9 119.2(18) . . ?
C11 C10 C9 120.2(2) . . ?
C11 C10 H10 120.6(18) . . ?
H2a C2 C1 119.0(14) . . ?
C3 C2 C1 119.6(2) . . ?
C3 C2 H2a 121.4(14) . . ?
H11 C11 C10 120.8(18) . . ?
C12 C11 C10 117.7(2) . . ?
C12 C11 H11 121.5(18) . . ?
C2 C3 C4 119.6(2) . . ?
H3 C3 C4 120.9(14) . . ?
H3 C3 C2 119.5(14) . . ?
H14a C14 O2 106(2) . . ?
H14b C14 O2 109.3(16) . . ?
H14b C14 H14a 106(3) . . ?
C15 C14 O2 107.0(2) . . ?
C15 C14 H14a 115(2) . . ?
C15 C14 H14b 113.4(19) . . ?
C11 C12 N1 122.5(2) . . ?
H12 C12 N1 114.5(18) . . ?
H12 C12 C11 123.0(18) . . ?
H15a C15 C14 107.6(19) . . ?
H15b C15 C14 117(2) . . ?
H15b C15 H15a 108(3) . . ?
H15c C15 C14 111.0(17) . . ?
H15c C15 H15a 111(3) . . ?
H15c C15 H15b 103(2) . . ?

loop_
_geom_bond_atom_site_label_1
_geom_bond_atom_site_label_2
_geom_bond_distance
_geom_bond_site_symmetry_2
_geom_bond_publ_flag
Br1 C1 1.896(2) . ?
O2 C13 1.335(3) . ?
O2 C14 1.445(3) . ?
O1 C13 1.213(3) . ?
N2 H2 0.98(4) . ?
N2 N3 1.312(3) . ?
N2 C6 1.389(3) . ?
N3 C7 1.316(3) . ?
N1 C8 1.345(3) . ?
N1 C12 1.333(3) . ?
C6 C1 1.399(3) . ?
C6 C5 1.402(3) . ?
C8 C7 1.475(3) . ?
C8 C9 1.413(3) . ?
C1 C2 1.385(3) . ?
C7 C13 1.490(3) . ?
C9 H9 1.15(3) . ?
C9 C10 1.382(3) . ?
C5 H5 1.13(3) . ?
C5 C4 1.386(3) . ?
C4 H4 1.07(3) . ?
C4 C3 1.388(4) . ?
C10 H10 1.09(3) . ?
C10 C11 1.389(4) . ?
C2 H2a 1.07(3) . ?
C2 C3 1.394(4) . ?
C11 H11 1.06(3) . ?
C11 C12 1.386(3) . ?
C3 H3 1.10(3) . ?
C14 H14a 1.00(3) . ?
C14 H14b 1.12(3) . ?
C14 C15 1.509(4) . ?
C12 H12 1.12(2) . ?
C15 H15a 1.12(4) . ?
C15 H15b 1.13(3) . ?
C15 H15c 1.13(2) . ?

loop_
_geom_torsion_atom_site_label_1
_geom_torsion_atom_site_label_2
_geom_torsion_atom_site_label_3
_geom_torsion_atom_site_label_4
_geom_torsion
_geom_torsion_site_symmetry_1
_geom_torsion_site_symmetry_2
_geom_torsion_site_symmetry_3
_geom_torsion_site_symmetry_4
_geom_torsion_publ_flag
Br1 C1 C6 N2 -5.85(19) . . . . ?
Br1 C1 C6 C5 174.08(17) . . . . ?
Br1 C1 C2 C3 -176.07(17) . . . . ?
O2 C13 C7 N3 6.1(2) . . . . ?
O2 C13 C7 C8 -177.02(16) . . . . ?
O1 C13 C7 N3 -173.1(2) . . . . ?
O1 C13 C7 C8 3.7(3) . . . . ?
N2 N3 C7 C8 -0.6(2) . . . . ?
N2 N3 C7 C13 176.1(2) . . . . ?
N2 C6 C1 C2 176.5(2) . . . . ?
N2 C6 C5 C4 -177.4(2) . . . . ?
N3 C7 C8 N1 0.9(2) . . . . ?
N3 C7 C8 C9 -178.4(2) . . . . ?
N1 C8 C7 C13 -175.54(18) . . . . ?
N1 C8 C9 C10 -0.2(2) . . . . ?
N1 C12 C11 C10 -0.7(3) . . . . ?
C6 C1 C2 C3 1.6(3) . . . . ?
C6 C5 C4 C3 0.1(3) . . . . ?
C8 C9 C10 C11 0.1(2) . . . . ?
C1 C2 C3 C4 1.3(3) . . . . ?
C9 C10 C11 C12 0.3(3) . . . . ?
C5 C4 C3 C2 -2.2(3) . . . . ?
